data_1503360
loop_
_publ_author_name
'Ye, Long'
'Haddadin, Makhluf J.'
'Lodewyk, Michael W.'
'Ferreira, Andrew J.'
'Fettinger, James C.'
'Tantillo, Dean J.'
'Kurth, Mark J.'

_publ_section_title
;
 Cyclopenta[b]pyrroles from triazines: synthetic and mechanistic studies.
;
_journal_issue 1
_journal_name_full 'Organic letters'
_journal_page_first 164
_journal_page_last 167
_journal_paper_doi 10.1021/ol902559u
_journal_volume 12
_journal_year 2010
_chemical_formula_moiety 'C24 H18 N4 O S'
_chemical_formula_sum 'C24 H18 N4 O S'
_chemical_formula_weight 410.48
_chemical_name_systematic
; 
 ? 
;
_space_group_IT_number 14
_symmetry_cell_setting monoclinic
_symmetry_space_group_name_Hall '-P 2yn'
_symmetry_space_group_name_H-M 'P 1 21/n 1'
_atom_sites_solution_hydrogens geom
_atom_sites_solution_primary direct
_atom_sites_solution_secondary difmap
_audit_creation_method SHELXL-97
_cell_angle_alpha 90.00
_cell_angle_beta 97.6960(10)
_cell_angle_gamma 90.00
_cell_formula_units_Z 4
_cell_length_a 5.4666(3)
_cell_length_b 22.2114(12)
_cell_length_c 16.1329(9)
_cell_measurement_reflns_used 4751
_cell_measurement_temperature 90(2)
_cell_measurement_theta_max 25.32
_cell_measurement_theta_min 2.71
_cell_volume 1941.23(18)
_computing_cell_refinement 'SAINT (7.46A) (Bruker, 2006)'
_computing_data_collection 'Apex2 (2.0.2.0) (Bruker, 2007)'
_computing_data_reduction 'SAINT (7.46A) (Bruker, 2006)'
_computing_molecular_graphics 'SHELXTL 5.1, XP (Sheldrick, 1994)'
_computing_publication_material SHELXL97
_computing_structure_refinement 'SHELXL-97 (Sheldrick, 2008)'
_computing_structure_solution 'SHELXS-97 (Sheldrick, 2008)'
_diffrn_ambient_temperature 90(2)
_diffrn_measured_fraction_theta_full 0.999
_diffrn_measured_fraction_theta_max 0.999
_diffrn_measurement_device_type 'Bruker SMART APEXII CCD'
_diffrn_measurement_method '\w and \f'
_diffrn_radiation_monochromator graphite
_diffrn_radiation_source 'fine-focus sealed tube'
_diffrn_radiation_type MoK\a
_diffrn_radiation_wavelength 0.71073
_diffrn_reflns_av_R_equivalents 0.0519
_diffrn_reflns_av_sigmaI/netI 0.0400
_diffrn_reflns_limit_h_max 6
_diffrn_reflns_limit_h_min -6
_diffrn_reflns_limit_k_max 26
_diffrn_reflns_limit_k_min -26
_diffrn_reflns_limit_l_max 19
_diffrn_reflns_limit_l_min -19
_diffrn_reflns_number 14007
_diffrn_reflns_theta_full 25.52
_diffrn_reflns_theta_max 25.52
_diffrn_reflns_theta_min 2.71
_exptl_absorpt_coefficient_mu 0.192
_exptl_absorpt_correction_T_max 0.9939
_exptl_absorpt_correction_T_min 0.9332
_exptl_absorpt_correction_type numerical
_exptl_absorpt_process_details 'SADABS 2008/1 (Sheldrick, 2008)'
_exptl_crystal_colour Colorless
_exptl_crystal_density_diffrn 1.405
_exptl_crystal_density_meas 0
_exptl_crystal_density_method 'not measured'
_exptl_crystal_description Rod
_exptl_crystal_F_000 856
_exptl_crystal_size_max 0.37
_exptl_crystal_size_mid 0.06
_exptl_crystal_size_min 0.05
_refine_diff_density_max 0.265
_refine_diff_density_min -0.264
_refine_diff_density_rms 0.045
_refine_ls_extinction_method none
_refine_ls_goodness_of_fit_ref 1.040
_refine_ls_hydrogen_treatment refall
_refine_ls_matrix_type full
_refine_ls_number_parameters 343
_refine_ls_number_reflns 3624
_refine_ls_number_restraints 0
_refine_ls_restrained_S_all 1.040
_refine_ls_R_factor_all 0.0550
_refine_ls_R_factor_gt 0.0376
_refine_ls_shift/su_max 0.001
_refine_ls_shift/su_mean 0.000
_refine_ls_structure_factor_coef Fsqd
_refine_ls_weighting_details 'calc w=1/[\s^2^(Fo^2^)+(0.0366P)^2^+0.6043P] where P=(Fo^2^+2Fc^2^)/3'
_refine_ls_weighting_scheme calc
_refine_ls_wR_factor_gt 0.0801
_refine_ls_wR_factor_ref 0.0865
_reflns_number_gt 2848
_reflns_number_total 3624
_reflns_threshold_expression >2sigma(I)
_cod_data_source_file ol902559u_si_004.cif
_cod_data_source_block jf1584ffmi_CCDC751266
_cod_depositor_comments
;
The following automatic conversions were performed:

'_symmetry_cell_setting' value 'Monoclinic' changed to 'monoclinic'
according to /home/saulius/struct/CIF-dictionaries/cif_core.dic
dictionary named 'cif_core.dic' version 2.4.2 from
2011-04-26.

'_exptl_absorpt_correction_type' value 'Numerical'
changed to 'numerical' according to
/home/saulius/struct/CIF-dictionaries/cif_core.dic dictionary named
'cif_core.dic' version 2.4.2 from 2011-04-26.

Automatic conversion script
Id: cif_fix_values 1715 2011-07-08 13:25:40Z adriana 
;
_cod_original_sg_symbol_H-M 'P 21/n'
_cod_database_code 1503360

loop_
_symmetry_equiv_pos_as_xyz
'x, y, z'
'-x+1/2, y+1/2, -z+1/2'
'-x, -y, -z'
'x-1/2, -y-1/2, z-1/2'

loop_
_atom_site_label
_atom_site_type_symbol
_atom_site_fract_x
_atom_site_fract_y
_atom_site_fract_z
_atom_site_U_iso_or_equiv
_atom_site_adp_type
_atom_site_occupancy
_atom_site_symmetry_multiplicity
_atom_site_calc_flag
S1 S 0.39959(9) 0.52514(2) 0.86643(3) 0.02059(14) Uani 1 1 d
C2 C 0.1327(3) 0.54262(8) 0.78639(12) 0.0179(4) Uani 1 1 d
H2 H -0.022(4) 0.5322(8) 0.8049(12) 0.022(5) Uiso 1 1 d
C3 C 0.1981(3) 0.60951(8) 0.79601(12) 0.0200(4) Uani 1 1 d
O3 O 0.0918(2) 0.65268(6) 0.76308(8) 0.0256(3) Uani 1 1 d
C4 C 0.4241(3) 0.60446(8) 0.85709(11) 0.0190(4) Uani 1 1 d
C5 C 0.1540(3) 0.51315(8) 0.70137(12) 0.0169(4) Uani 1 1 d
H5 H 0.306(3) 0.5271(8) 0.6818(11) 0.018(5) Uiso 1 1 d
N5 N 0.1712(3) 0.44761(7) 0.71359(9) 0.0174(3) Uani 1 1 d
C6 C -0.0689(3) 0.52879(8) 0.63880(11) 0.0179(4) Uani 1 1 d
N6 N -0.2735(3) 0.50040(7) 0.64153(10) 0.0189(4) Uani 1 1 d
C7 C -0.0405(3) 0.42261(8) 0.71736(11) 0.0162(4) Uani 1 1 d
N7 N -0.2601(3) 0.45311(7) 0.69810(10) 0.0187(4) Uani 1 1 d
H7 H -0.398(4) 0.4327(10) 0.6971(13) 0.034(6) Uiso 1 1 d
C8 C -0.0590(3) 0.35865(8) 0.74192(11) 0.0165(4) Uani 1 1 d
N8 N -0.2802(3) 0.33244(7) 0.72201(10) 0.0193(4) Uani 1 1 d
C9 C 0.1444(4) 0.32929(9) 0.78425(12) 0.0210(4) Uani 1 1 d
H9 H 0.293(4) 0.3513(9) 0.7949(13) 0.030(6) Uiso 1 1 d
C10 C 0.1189(4) 0.27010(9) 0.80792(12) 0.0228(4) Uani 1 1 d
H10 H 0.247(4) 0.2497(9) 0.8387(12) 0.025(5) Uiso 1 1 d
C11 C -0.1069(4) 0.24214(9) 0.78796(12) 0.0233(4) Uani 1 1 d
H11 H -0.135(4) 0.2027(10) 0.8018(13) 0.028(6) Uiso 1 1 d
C12 C -0.2987(4) 0.27459(9) 0.74443(12) 0.0209(4) Uani 1 1 d
H12 H -0.460(4) 0.2571(9) 0.7279(12) 0.025(5) Uiso 1 1 d
C13 C -0.0633(3) 0.57659(8) 0.57500(11) 0.0187(4) Uani 1 1 d
C14 C -0.2659(4) 0.58550(9) 0.51353(12) 0.0226(4) Uani 1 1 d
H14 H -0.402(4) 0.5593(9) 0.5128(12) 0.023(5) Uiso 1 1 d
C15 C -0.2664(4) 0.63170(9) 0.45602(13) 0.0262(5) Uani 1 1 d
H15 H -0.407(4) 0.6378(9) 0.4160(14) 0.034(6) Uiso 1 1 d
C16 C -0.0635(4) 0.66945(9) 0.45778(13) 0.0257(5) Uani 1 1 d
H16 H -0.062(3) 0.7013(9) 0.4174(12) 0.025(5) Uiso 1 1 d
C17 C 0.1401(4) 0.66042(9) 0.51695(13) 0.0265(5) Uani 1 1 d
H17 H 0.288(4) 0.6841(10) 0.5165(14) 0.042(6) Uiso 1 1 d
C18 C 0.1407(4) 0.61443(9) 0.57519(13) 0.0226(4) Uani 1 1 d
H18 H 0.283(4) 0.6088(8) 0.6153(12) 0.019(5) Uiso 1 1 d
C19 C 0.5821(3) 0.64705(9) 0.88996(12) 0.0204(4) Uani 1 1 d
H19 H 0.548(4) 0.6853(9) 0.8683(12) 0.021(5) Uiso 1 1 d
C20 C 0.8024(3) 0.64021(9) 0.95069(12) 0.0204(4) Uani 1 1 d
C21 C 0.8572(4) 0.58653(9) 0.99479(12) 0.0234(4) Uani 1 1 d
H21 H 0.746(4) 0.5541(9) 0.9866(12) 0.021(5) Uiso 1 1 d
C22 C 1.0714(4) 0.58092(10) 1.05022(13) 0.0266(5) Uani 1 1 d
H22 H 1.109(4) 0.5448(10) 1.0808(14) 0.036(6) Uiso 1 1 d
C23 C 1.2357(4) 0.62838(10) 1.06303(13) 0.0288(5) Uani 1 1 d
H23 H 1.384(4) 0.6242(9) 1.1001(13) 0.029(6) Uiso 1 1 d
C24 C 1.1821(4) 0.68251(11) 1.02180(13) 0.0293(5) Uani 1 1 d
H24 H 1.296(4) 0.7157(10) 1.0303(13) 0.032(6) Uiso 1 1 d
C25 C 0.9679(4) 0.68837(9) 0.96626(12) 0.0241(5) Uani 1 1 d
H25 H 0.932(3) 0.7249(9) 0.9355(12) 0.021(5) Uiso 1 1 d

loop_
_atom_site_aniso_label
_atom_site_aniso_U_11
_atom_site_aniso_U_22
_atom_site_aniso_U_33
_atom_site_aniso_U_23
_atom_site_aniso_U_13
_atom_site_aniso_U_12
S1 0.0215(2) 0.0162(2) 0.0228(3) 0.0008(2) -0.00175(19) 0.0004(2)
C2 0.0150(9) 0.0164(10) 0.0218(10) 0.0012(8) 0.0010(8) -0.0002(7)
C3 0.0217(10) 0.0198(10) 0.0196(10) -0.0013(8) 0.0067(8) 0.0032(8)
O3 0.0275(8) 0.0192(7) 0.0291(8) -0.0002(6) 0.0001(6) 0.0063(6)
C4 0.0227(10) 0.0163(10) 0.0190(10) 0.0007(8) 0.0058(8) 0.0026(8)
C5 0.0145(9) 0.0149(10) 0.0214(10) -0.0005(8) 0.0026(8) -0.0004(7)
N5 0.0156(8) 0.0157(8) 0.0208(8) -0.0003(7) 0.0024(6) -0.0003(6)
C6 0.0151(9) 0.0180(10) 0.0210(10) -0.0025(8) 0.0036(8) 0.0010(8)
N6 0.0169(8) 0.0172(8) 0.0227(9) 0.0016(7) 0.0031(7) 0.0002(6)
C7 0.0151(9) 0.0174(10) 0.0160(9) -0.0026(8) 0.0019(7) 0.0014(7)
N7 0.0131(8) 0.0159(8) 0.0271(9) 0.0038(7) 0.0030(7) -0.0016(7)
C8 0.0158(9) 0.0172(10) 0.0173(10) -0.0031(8) 0.0051(8) -0.0006(7)
N8 0.0185(8) 0.0177(8) 0.0223(9) -0.0020(7) 0.0051(7) -0.0020(7)
C9 0.0175(10) 0.0205(10) 0.0256(11) -0.0016(8) 0.0048(8) -0.0007(8)
C10 0.0216(10) 0.0222(11) 0.0251(11) 0.0024(9) 0.0051(9) 0.0046(9)
C11 0.0284(11) 0.0156(10) 0.0275(11) 0.0010(9) 0.0103(9) -0.0005(9)
C12 0.0202(10) 0.0195(10) 0.0241(11) -0.0028(8) 0.0066(8) -0.0031(8)
C13 0.0189(9) 0.0175(10) 0.0204(10) -0.0023(8) 0.0053(8) 0.0015(8)
C14 0.0217(10) 0.0221(11) 0.0240(11) -0.0017(9) 0.0029(8) -0.0001(9)
C15 0.0315(12) 0.0256(12) 0.0206(11) -0.0002(9) 0.0001(9) 0.0057(9)
C16 0.0389(12) 0.0200(11) 0.0199(11) 0.0017(9) 0.0103(9) 0.0042(9)
C17 0.0288(12) 0.0237(11) 0.0284(12) 0.0024(9) 0.0094(9) -0.0045(9)
C18 0.0194(10) 0.0246(11) 0.0241(11) 0.0020(9) 0.0036(9) -0.0017(8)
C19 0.0231(10) 0.0169(10) 0.0222(10) 0.0006(8) 0.0063(8) 0.0015(8)
C20 0.0207(10) 0.0229(11) 0.0186(10) -0.0049(8) 0.0059(8) -0.0018(8)
C21 0.0218(10) 0.0249(11) 0.0236(11) -0.0034(9) 0.0034(8) -0.0043(9)
C22 0.0284(11) 0.0302(12) 0.0211(11) -0.0032(9) 0.0031(9) 0.0044(9)
C23 0.0206(11) 0.0451(14) 0.0207(11) -0.0078(10) 0.0032(9) -0.0011(10)
C24 0.0265(11) 0.0390(13) 0.0237(11) -0.0090(10) 0.0080(9) -0.0107(10)
C25 0.0272(11) 0.0244(11) 0.0222(11) -0.0035(9) 0.0084(9) -0.0037(9)

loop_
_atom_type_symbol
_atom_type_description
_atom_type_scat_dispersion_real
_atom_type_scat_dispersion_imag
_atom_type_scat_source
C C 0.0033 0.0016 'International Tables Vol C Tables 4.2.6.8 and 6.1.1.4'
H H 0.0000 0.0000 'International Tables Vol C Tables 4.2.6.8 and 6.1.1.4'
N N 0.0061 0.0033 'International Tables Vol C Tables 4.2.6.8 and 6.1.1.4'
O O 0.0106 0.0060 'International Tables Vol C Tables 4.2.6.8 and 6.1.1.4'
S S 0.1246 0.1234 'International Tables Vol C Tables 4.2.6.8 and 6.1.1.4'

loop_
_geom_angle_atom_site_label_1
_geom_angle_atom_site_label_2
_geom_angle_atom_site_label_3
_geom_angle
C4 S1 C2 78.13(8)
C3 C2 C5 117.30(15)
C3 C2 S1 88.93(11)
C5 C2 S1 112.66(13)
C3 C2 H2 113.8(11)
C5 C2 H2 110.5(11)
S1 C2 H2 112.1(11)
O3 C3 C4 131.61(18)
O3 C3 C2 129.35(17)
C4 C3 C2 99.03(15)
C19 C4 C3 130.28(17)
C19 C4 S1 135.92(16)
C3 C4 S1 93.80(12)
N5 C5 C6 110.34(15)
N5 C5 C2 108.23(15)
C6 C5 C2 110.27(15)
N5 C5 H5 108.3(11)
C6 C5 H5 110.8(11)
C2 C5 H5 108.8(11)
C7 N5 C5 112.96(15)
N6 C6 C13 118.22(16)
N6 C6 C5 119.27(16)
C13 C6 C5 122.50(16)
C6 N6 N7 115.02(15)
N5 C7 N7 122.49(17)
N5 C7 C8 121.21(16)
N7 C7 C8 116.30(15)
C7 N7 N6 119.25(15)
C7 N7 H7 118.1(14)
N6 N7 H7 114.1(14)
N8 C8 C9 123.44(17)
N8 C8 C7 116.34(16)
C9 C8 C7 120.21(16)
C8 N8 C12 116.67(16)
C10 C9 C8 118.66(18)
C10 C9 H9 124.0(13)
C8 C9 H9 117.3(13)
C11 C10 C9 118.93(19)
C11 C10 H10 119.7(13)
C9 C10 H10 121.3(13)
C10 C11 C12 118.49(19)
C10 C11 H11 123.1(13)
C12 C11 H11 118.4(13)
N8 C12 C11 123.79(18)
N8 C12 H12 114.1(12)
C11 C12 H12 122.1(12)
C18 C13 C14 118.23(18)
C18 C13 C6 121.39(17)
C14 C13 C6 120.37(17)
C15 C14 C13 120.74(19)
C15 C14 H14 121.2(12)
C13 C14 H14 118.1(12)
C14 C15 C16 120.3(2)
C14 C15 H15 119.5(13)
C16 C15 H15 120.2(13)
C17 C16 C15 119.66(19)
C17 C16 H16 119.6(12)
C15 C16 H16 120.8(12)
C16 C17 C18 120.2(2)
C16 C17 H17 121.0(13)
C18 C17 H17 118.7(14)
C17 C18 C13 120.83(19)
C17 C18 H18 118.9(12)
C13 C18 H18 120.2(12)
C4 C19 C20 128.58(18)
C4 C19 H19 114.2(12)
C20 C19 H19 117.1(12)
C21 C20 C25 118.02(18)
C21 C20 C19 122.17(17)
C25 C20 C19 119.80(18)
C22 C21 C20 120.75(19)
C22 C21 H21 119.9(12)
C20 C21 H21 119.4(12)
C21 C22 C23 120.4(2)
C21 C22 H22 121.3(14)
C23 C22 H22 118.3(14)
C22 C23 C24 119.9(2)
C22 C23 H23 120.3(13)
C24 C23 H23 119.8(13)
C25 C24 C23 119.9(2)
C25 C24 H24 119.7(12)
C23 C24 H24 120.4(13)
C24 C25 C20 121.0(2)
C24 C25 H25 120.7(12)
C20 C25 H25 118.2(12)

loop_
_geom_bond_atom_site_label_1
_geom_bond_atom_site_label_2
_geom_bond_distance
S1 C4 1.7749(19)
S1 C2 1.8554(19)
C2 C3 1.531(3)
C2 C5 1.538(3)
C2 H2 0.96(2)
C3 O3 1.207(2)
C3 C4 1.478(3)
C4 C19 1.341(3)
C5 N5 1.470(2)
C5 C6 1.515(2)
C5 H5 0.979(19)
N5 C7 1.292(2)
C6 N6 1.290(2)
C6 C13 1.482(3)
N6 N7 1.387(2)
C7 N7 1.377(2)
C7 C8 1.482(3)
N7 H7 0.88(2)
C8 N8 1.342(2)
C8 C9 1.387(3)
N8 C12 1.342(2)
C9 C10 1.381(3)
C9 H9 0.94(2)
C10 C11 1.381(3)
C10 H10 0.92(2)
C11 C12 1.384(3)
C11 H11 0.92(2)
C12 H12 0.97(2)
C13 C18 1.396(3)
C13 C14 1.398(3)
C14 C15 1.383(3)
C14 H14 0.94(2)
C15 C16 1.388(3)
C15 H15 0.95(2)
C16 C17 1.381(3)
C16 H16 0.96(2)
C17 C18 1.388(3)
C17 H17 0.97(2)
C18 H18 0.953(19)
C19 C20 1.455(3)
C19 H19 0.93(2)
C20 C21 1.400(3)
C20 C25 1.402(3)
C21 C22 1.380(3)
C21 H21 0.94(2)
C22 C23 1.382(3)
C22 H22 0.95(2)
C23 C24 1.386(3)
C23 H23 0.95(2)
C24 C25 1.382(3)
C24 H24 0.96(2)
C25 H25 0.96(2)

loop_
_geom_hbond_atom_site_label_D
_geom_hbond_atom_site_label_H
_geom_hbond_atom_site_label_A
_geom_hbond_distance_DH
_geom_hbond_distance_HA
_geom_hbond_distance_DA
_geom_hbond_angle_DHA
_geom_hbond_site_symmetry_A
N7 H7 N5 0.88(2) 2.43(2) 3.155(2) 140.4(18) 1_455
